data_1568723
loop_
_publ_author_name
'Choi, Hyoju'
'Wang, Ruibin'
'Kim, Suyeon'
'Kim, Dongwook'
'Baik, Mu-Hyun'
'Park, Sehoon'

_publ_section_title
;
 Rhodium-catalyzed double hydroboration of pyridine: the origin of the
 chemo- and regioselectivities
;
_journal_issue 9
_journal_name_full 'Catalysis Science &amp; Technology'
_journal_page_first 2735
_journal_page_last 2747
_journal_paper_doi 10.1039/D3CY00347G
_journal_volume 13
_journal_year 2023
_chemical_formula_moiety 'C18 H27 B N2 O4 S'
_chemical_formula_sum 'C18 H27 B N2 O4 S'
_chemical_formula_weight 378.28
_space_group_crystal_system triclinic
_space_group_IT_number 2
_space_group_name_Hall '-P 1'
_space_group_name_H-M_alt 'P -1'
_atom_sites_solution_hydrogens geom
_atom_sites_solution_primary direct
_audit_creation_method SHELXL-2019/2
_audit_update_record
;
2022-11-06 deposited with the CCDC.	2023-03-23 downloaded from the CCDC.
;
_cell_angle_alpha 80.205(7)
_cell_angle_beta 85.649(7)
_cell_angle_gamma 82.844(7)
_cell_formula_units_Z 2
_cell_length_a 6.4445(15)
_cell_length_b 11.458(3)
_cell_length_c 13.656(3)
_cell_measurement_reflns_used 7025
_cell_measurement_temperature 296(2)
_cell_measurement_theta_max 25.36
_cell_measurement_theta_min 2.55
_cell_volume 984.4(4)
_computing_cell_refinement 'Bruker APEX4'
_computing_data_collection 'Bruker APEX4'
_computing_data_reduction 'Bruker APEX4'
_computing_molecular_graphics ORTEP
_computing_publication_material CIFTAB
_computing_structure_refinement 'SHELXL-2019/2 (Sheldrick, 2019)'
_computing_structure_solution 'SHELXS-2013/1 (Sheldrick, 2013)'
_diffrn_ambient_temperature 296(2)
_diffrn_measured_fraction_theta_full 0.992
_diffrn_measured_fraction_theta_max 0.985
_diffrn_measurement_device_type 'PHOTON II 14'
_diffrn_measurement_method 'phi and omega scans'
_diffrn_radiation_type MoK\a
_diffrn_radiation_wavelength 0.71073
_diffrn_reflns_av_R_equivalents 0.0677
_diffrn_reflns_av_unetI/netI 0.0382
_diffrn_reflns_Laue_measured_fraction_full 0.992
_diffrn_reflns_Laue_measured_fraction_max 0.985
_diffrn_reflns_limit_h_max 7
_diffrn_reflns_limit_h_min -7
_diffrn_reflns_limit_k_max 14
_diffrn_reflns_limit_k_min -14
_diffrn_reflns_limit_l_max 16
_diffrn_reflns_limit_l_min -16
_diffrn_reflns_number 32379
_diffrn_reflns_point_group_measured_fraction_full 0.992
_diffrn_reflns_point_group_measured_fraction_max 0.985
_diffrn_reflns_theta_full 25.242
_diffrn_reflns_theta_max 26.020
_diffrn_reflns_theta_min 2.547
_diffrn_source 'I\mS 3.0 Microfocus'
_exptl_absorpt_coefficient_mu 0.189
_exptl_absorpt_correction_T_max 0.7453
_exptl_absorpt_correction_T_min 0.6733
_exptl_absorpt_correction_type multi-scan
_exptl_absorpt_process_details SADABS
_exptl_crystal_colour colourless
_exptl_crystal_density_diffrn 1.276
_exptl_crystal_description needle
_exptl_crystal_F_000 404
_exptl_crystal_size_max 0.323
_exptl_crystal_size_mid 0.048
_exptl_crystal_size_min 0.043
_refine_diff_density_max 0.775
_refine_diff_density_min -0.325
_refine_diff_density_rms 0.086
_refine_ls_extinction_method none
_refine_ls_goodness_of_fit_ref 1.022
_refine_ls_hydrogen_treatment constr
_refine_ls_matrix_type full
_refine_ls_number_parameters 363
_refine_ls_number_reflns 3803
_refine_ls_number_restraints 217
_refine_ls_restrained_S_all 1.022
_refine_ls_R_factor_all 0.1182
_refine_ls_R_factor_gt 0.0892
_refine_ls_shift/su_max 0.002
_refine_ls_shift/su_mean 0.000
_refine_ls_structure_factor_coef Fsqd
_refine_ls_weighting_details 'w=1/[\s^2^(Fo^2^)+(0.1842P)^2^+0.3647P] where P=(Fo^2^+2Fc^2^)/3'
_refine_ls_weighting_scheme calc
_refine_ls_wR_factor_gt 0.2382
_refine_ls_wR_factor_ref 0.2708
_reflns_Friedel_coverage 0.000
_reflns_number_gt 2664
_reflns_number_total 3803
_reflns_threshold_expression 'I > 2\s(I)'
_cod_data_source_file d3cy00347g2.cif
_cod_data_source_block SP003_002
_cod_depositor_comments
;
The following automatic conversions were performed:

data item '_exptl_absorpt_correction_type' value 'MULTI-SCAN' was
changed to 'multi-scan' in accordance with the
/home/data/users/saulius/crontab/automatic-downloads/rss-feeds/RSC/lib/dictionaries/cif_core.dic
dictionary named 'cif_core.dic' version 2.4.2 last updated on
2011-04-26.

Automatic conversion script
Id: cif_fix_values 7556 2019-12-06 15:28:31Z antanas 

 Adding full bibliography for 1568723--1568724.cif.
;
_cod_database_code 1568723
_shelx_shelxl_version_number 2019/2
_shelx_space_group_comment
;
The symmetry employed for this shelxl refinement is uniquely defined
by the following loop, which should always be used as a source of
symmetry information in preference to the above space-group names.
They are only intended as comments.
;
_shelx_estimated_absorpt_t_min 0.941
_shelx_estimated_absorpt_t_max 0.992

loop_
_space_group_symop_operation_xyz
'x, y, z'
'-x, -y, -z'

loop_
_atom_site_label
_atom_site_type_symbol
_atom_site_fract_x
_atom_site_fract_y
_atom_site_fract_z
_atom_site_U_iso_or_equiv
_atom_site_adp_type
_atom_site_occupancy
_atom_site_site_symmetry_order
_atom_site_calc_flag
_atom_site_refinement_flags_posn
_atom_site_refinement_flags_adp
_atom_site_refinement_flags_occupancy
_atom_site_disorder_assembly
_atom_site_disorder_group
N3 N 0.2295(5) 0.5648(3) 0.8592(2) 0.0642(9) Uani 1 1 d D . . . .
H3 H 0.143680 0.534765 0.905179 0.077 Uiso 1 1 calc R U . A 1
C1 C 0.2735(11) 0.7075(7) 0.7086(5) 0.0770(18) Uani 0.778(7) 1 d . . P B 1
H1A H 0.249432 0.792274 0.683906 0.092 Uiso 0.778(7) 1 calc R U P B 1
H1B H 0.212801 0.666392 0.663170 0.092 Uiso 0.778(7) 1 calc R U P B 1
C2 C 0.165(2) 0.6832(12) 0.8061(9) 0.080(5) Uani 0.778(7) 1 d . . P B 1
H2A H 0.192008 0.741965 0.845595 0.096 Uiso 0.778(7) 1 calc R U P B 1
H2B H 0.015390 0.691420 0.798024 0.096 Uiso 0.778(7) 1 calc R U P B 1
C4 C 0.400(2) 0.5020(9) 0.8438(9) 0.060(3) Uani 0.778(7) 1 d . . P B 1
C5 C 0.563(3) 0.5399(12) 0.7556(9) 0.061(4) Uani 0.778(7) 1 d . . P B 1
H5A H 0.702258 0.532309 0.780402 0.073 Uiso 0.778(7) 1 calc R U P B 1
H5B H 0.566669 0.488034 0.706076 0.073 Uiso 0.778(7) 1 calc R U P B 1
C6 C 0.4987(11) 0.6715(6) 0.7074(5) 0.0749(18) Uani 0.778(7) 1 d . . P B 1
H6 H 0.552998 0.720072 0.750042 0.090 Uiso 0.778(7) 1 calc R U P B 1
B18 B 0.6116(14) 0.7060(8) 0.6016(6) 0.062(3) Uani 0.778(7) 1 d D . P B 1
O19 O 0.7728(14) 0.6395(5) 0.5600(5) 0.095(3) Uani 0.778(7) 1 d D . P B 1
O20 O 0.5450(12) 0.8049(6) 0.5399(5) 0.085(2) Uani 0.778(7) 1 d D . P B 1
C21 C 0.8087(10) 0.6951(6) 0.4570(4) 0.0702(18) Uani 0.778(7) 1 d D . P B 1
C22 C 1.0484(10) 0.6918(8) 0.4343(5) 0.093(2) Uani 0.778(7) 1 d D . P B 1
H22A H 1.075926 0.728072 0.366575 0.139 Uiso 0.778(7) 1 calc R U P B 1
H22B H 1.106227 0.734777 0.478229 0.139 Uiso 0.778(7) 1 calc R U P B 1
H22C H 1.111596 0.610572 0.443951 0.139 Uiso 0.778(7) 1 calc R U P B 1
C23 C 0.7114(18) 0.6219(10) 0.3956(7) 0.145(4) Uani 0.778(7) 1 d D . P B 1
H23A H 0.730202 0.654471 0.326393 0.218 Uiso 0.778(7) 1 calc R U P B 1
H23B H 0.777117 0.541212 0.407149 0.218 Uiso 0.778(7) 1 calc R U P B 1
H23C H 0.564445 0.623097 0.414020 0.218 Uiso 0.778(7) 1 calc R U P B 1
C24 C 0.7006(11) 0.8197(6) 0.4576(5) 0.0769(19) Uani 0.778(7) 1 d D . P B 1
C25 C 0.5842(14) 0.8760(11) 0.3643(6) 0.126(3) Uani 0.778(7) 1 d D . P B 1
H25A H 0.682967 0.887127 0.308185 0.189 Uiso 0.778(7) 1 calc R U P B 1
H25B H 0.485665 0.824496 0.352195 0.189 Uiso 0.778(7) 1 calc R U P B 1
H25C H 0.510942 0.951792 0.374041 0.189 Uiso 0.778(7) 1 calc R U P B 1
C26 C 0.8357(14) 0.9084(7) 0.4821(7) 0.119(3) Uani 0.778(7) 1 d D . P B 1
H26A H 0.942766 0.922123 0.429939 0.179 Uiso 0.778(7) 1 calc R U P B 1
H26B H 0.750633 0.982120 0.487947 0.179 Uiso 0.778(7) 1 calc R U P B 1
H26C H 0.899628 0.877353 0.543824 0.179 Uiso 0.778(7) 1 calc R U P B 1
C1B C 0.351(3) 0.7432(14) 0.7424(12) 0.046(4) Uani 0.222(7) 1 d . . P B 2
H1BA H 0.462478 0.755364 0.782215 0.055 Uiso 0.222(7) 1 calc R U P B 2
H1BB H 0.302375 0.818409 0.702068 0.055 Uiso 0.222(7) 1 calc R U P B 2
C2B C 0.158(6) 0.686(4) 0.813(2) 0.052(11) Uani 0.222(7) 1 d . . P B 2
H2BA H 0.111017 0.734279 0.863501 0.062 Uiso 0.222(7) 1 calc R U P B 2
H2BB H 0.040780 0.684614 0.772306 0.062 Uiso 0.222(7) 1 calc R U P B 2
C4B C 0.418(4) 0.494(2) 0.838(3) 0.034(7) Uani 0.222(7) 1 d D . P B 2
C5B C 0.532(8) 0.551(4) 0.761(3) 0.045(7) Uani 0.222(7) 1 d D . P B 2
H5BA H 0.624102 0.490061 0.732879 0.054 Uiso 0.222(7) 1 calc R U P B 2
H5BB H 0.621169 0.596960 0.789627 0.054 Uiso 0.222(7) 1 calc R U P B 2
C6B C 0.431(3) 0.6369(15) 0.6708(11) 0.045(4) Uani 0.222(7) 1 d D . P B 2
H6B H 0.312329 0.605102 0.648115 0.054 Uiso 0.222(7) 1 calc R U P B 2
B18B B 0.585(4) 0.683(3) 0.581(2) 0.066(9) Uani 0.222(7) 1 d D . P B 2
O19B O 0.795(4) 0.652(3) 0.5662(17) 0.107(9) Uani 0.222(7) 1 d D . P B 2
O20B O 0.524(4) 0.789(3) 0.5261(19) 0.106(8) Uani 0.222(7) 1 d D . P B 2
C21B C 0.856(3) 0.723(2) 0.4717(16) 0.109(10) Uani 0.222(7) 1 d D . P B 2
C22B C 0.994(5) 0.810(3) 0.505(3) 0.175(12) Uani 0.222(7) 1 d D . P B 2
H22D H 1.043182 0.862190 0.448146 0.263 Uiso 0.222(7) 1 calc R U P B 2
H22E H 0.911723 0.856087 0.549930 0.263 Uiso 0.222(7) 1 calc R U P B 2
H22F H 1.110986 0.764752 0.538711 0.263 Uiso 0.222(7) 1 calc R U P B 2
C23B C 0.967(5) 0.645(3) 0.401(2) 0.145(11) Uani 0.222(7) 1 d D . P B 2
H23D H 1.006378 0.693021 0.339788 0.217 Uiso 0.222(7) 1 calc R U P B 2
H23E H 1.090822 0.601351 0.430716 0.217 Uiso 0.222(7) 1 calc R U P B 2
H23F H 0.875746 0.589537 0.388958 0.217 Uiso 0.222(7) 1 calc R U P B 2
C24B C 0.655(3) 0.793(2) 0.4359(16) 0.108(10) Uani 0.222(7) 1 d D . P B 2
C25B C 0.547(4) 0.745(3) 0.357(2) 0.133(9) Uani 0.222(7) 1 d D . P B 2
H25D H 0.635829 0.748018 0.296721 0.199 Uiso 0.222(7) 1 calc R U P B 2
H25E H 0.521096 0.664280 0.380756 0.199 Uiso 0.222(7) 1 calc R U P B 2
H25F H 0.416603 0.793507 0.342844 0.199 Uiso 0.222(7) 1 calc R U P B 2
C26B C 0.681(5) 0.922(2) 0.393(2) 0.118(9) Uani 0.222(7) 1 d D . P B 2
H26D H 0.769216 0.925543 0.333141 0.176 Uiso 0.222(7) 1 calc R U P B 2
H26E H 0.546726 0.965324 0.379228 0.176 Uiso 0.222(7) 1 calc R U P B 2
H26F H 0.744895 0.957310 0.440949 0.176 Uiso 0.222(7) 1 calc R U P B 2
N7 N 0.4720(5) 0.3920(3) 0.8926(2) 0.0603(8) Uani 1 1 d D . . . .
S8 S 0.34106(14) 0.32491(8) 0.98528(6) 0.0576(4) Uani 1 1 d . . . . .
O9 O 0.4885(4) 0.2496(2) 1.0483(2) 0.0726(8) Uani 1 1 d . . . . .
O10 O 0.1884(4) 0.4041(2) 1.03346(19) 0.0682(8) Uani 1 1 d . . . . .
C11 C 0.2008(6) 0.2296(3) 0.9338(2) 0.0549(9) Uani 1 1 d . . . . .
C12 C 0.2949(6) 0.1158(3) 0.9241(3) 0.0613(10) Uani 1 1 d . . . . .
H12 H 0.430965 0.091720 0.943427 0.074 Uiso 1 1 calc R U . . .
C13 C 0.1871(7) 0.0388(3) 0.8861(3) 0.0664(10) Uani 1 1 d . . . . .
H13 H 0.250344 -0.037654 0.881410 0.080 Uiso 1 1 calc R U . . .
C14 C -0.0177(6) 0.0739(3) 0.8542(3) 0.0622(10) Uani 1 1 d . . . . .
C15 C -0.1061(6) 0.1879(3) 0.8642(3) 0.0647(10) Uani 1 1 d . . . . .
H15 H -0.240855 0.213211 0.843451 0.078 Uiso 1 1 calc R U . . .
C16 C -0.0022(6) 0.2650(3) 0.9037(3) 0.0611(9) Uani 1 1 d . . . . .
H16 H -0.067227 0.340646 0.910317 0.073 Uiso 1 1 calc R U . . .
C17 C -0.1331(8) -0.0092(4) 0.8122(3) 0.0800(12) Uani 1 1 d . . . . .
H17A H -0.046353 -0.083530 0.811282 0.120 Uiso 1 1 calc R U . . .
H17B H -0.259007 -0.022871 0.852554 0.120 Uiso 1 1 calc R U . . .
H17C H -0.168264 0.025183 0.745538 0.120 Uiso 1 1 calc R U . . .

loop_
_atom_site_aniso_label
_atom_site_aniso_U_11
_atom_site_aniso_U_22
_atom_site_aniso_U_33
_atom_site_aniso_U_23
_atom_site_aniso_U_13
_atom_site_aniso_U_12
N3 0.062(2) 0.0579(18) 0.0598(18) 0.0077(15) 0.0181(15) 0.0057(16)
C1 0.077(4) 0.081(4) 0.057(3) 0.017(3) 0.010(3) 0.006(3)
C2 0.079(7) 0.055(6) 0.085(8) 0.016(5) 0.022(5) 0.018(5)
C4 0.067(7) 0.060(5) 0.047(4) -0.001(4) 0.014(4) -0.008(4)
C5 0.061(7) 0.060(6) 0.052(4) 0.002(4) 0.017(4) 0.000(5)
C6 0.081(4) 0.070(4) 0.060(3) 0.015(3) 0.012(3) 0.000(3)
B18 0.073(4) 0.055(4) 0.053(4) 0.002(3) 0.014(3) -0.009(3)
O19 0.116(6) 0.070(3) 0.080(4) 0.006(3) 0.042(3) 0.006(3)
O20 0.099(5) 0.076(3) 0.062(3) 0.015(2) 0.030(3) 0.004(3)
C21 0.080(4) 0.083(4) 0.047(3) -0.007(2) 0.012(3) -0.021(3)
C22 0.076(4) 0.122(6) 0.070(4) 0.000(4) 0.019(3) -0.004(4)
C23 0.179(9) 0.158(8) 0.118(6) -0.058(6) 0.006(6) -0.058(7)
C24 0.075(4) 0.088(4) 0.057(3) 0.013(3) 0.017(3) -0.014(3)
C25 0.110(6) 0.173(8) 0.069(4) 0.035(5) 0.008(4) 0.003(6)
C26 0.132(6) 0.088(5) 0.134(6) -0.009(4) 0.034(5) -0.036(4)
C1B 0.054(9) 0.039(7) 0.042(8) -0.006(5) 0.003(6) -0.002(6)
C2B 0.057(16) 0.08(3) 0.027(11) -0.012(13) 0.004(10) -0.020(14)
C4B 0.009(9) 0.042(12) 0.051(12) -0.016(8) 0.000(8) 0.008(8)
C5B 0.031(11) 0.036(9) 0.068(13) -0.018(7) 0.009(9) 0.008(7)
C6B 0.046(8) 0.054(8) 0.038(6) -0.010(6) -0.006(5) -0.009(6)
B18B 0.082(15) 0.049(12) 0.066(11) -0.016(8) 0.014(10) -0.009(10)
O19B 0.051(9) 0.176(18) 0.066(11) 0.046(10) 0.003(7) 0.005(9)
O20B 0.046(9) 0.146(15) 0.107(12) 0.041(10) -0.009(7) -0.013(9)
C21B 0.068(11) 0.16(2) 0.084(14) 0.032(12) 0.000(9) -0.019(10)
C22B 0.112(17) 0.20(2) 0.19(2) 0.037(17) -0.013(15) -0.020(15)
C23B 0.120(19) 0.17(2) 0.105(15) 0.057(12) 0.047(13) 0.002(15)
C24B 0.078(14) 0.16(2) 0.069(12) 0.030(12) 0.013(9) -0.005(12)
C25B 0.088(15) 0.18(2) 0.126(15) 0.016(14) -0.021(12) -0.028(14)
C26B 0.101(17) 0.138(16) 0.099(16) 0.025(12) 0.006(13) -0.024(12)
N7 0.0552(17) 0.0567(17) 0.0606(18) 0.0032(14) 0.0142(14) -0.0009(14)
S8 0.0599(6) 0.0575(6) 0.0478(5) 0.0045(4) 0.0073(4) -0.0010(4)
O9 0.0729(18) 0.0739(17) 0.0621(16) 0.0130(13) -0.0118(14) -0.0014(14)
O10 0.0746(17) 0.0680(16) 0.0557(14) -0.0061(12) 0.0175(13) -0.0015(13)
C11 0.057(2) 0.0527(18) 0.0460(17) 0.0065(14) 0.0075(15) 0.0026(15)
C12 0.061(2) 0.055(2) 0.057(2) 0.0046(16) 0.0016(17) 0.0118(17)
C13 0.074(3) 0.056(2) 0.060(2) 0.0011(17) 0.0074(19) 0.0070(18)
C14 0.067(2) 0.061(2) 0.0518(19) 0.0022(16) 0.0130(17) -0.0053(17)
C15 0.057(2) 0.065(2) 0.064(2) 0.0006(18) 0.0061(17) 0.0018(18)
C16 0.059(2) 0.058(2) 0.059(2) -0.0024(16) 0.0070(17) 0.0061(17)
C17 0.093(3) 0.071(3) 0.074(3) -0.011(2) 0.007(2) -0.012(2)

loop_
_atom_type_symbol
_atom_type_description
_atom_type_scat_dispersion_real
_atom_type_scat_dispersion_imag
_atom_type_scat_source
C C 0.0033 0.0016 'International Tables Vol C Tables 4.2.6.8 and 6.1.1.4'
H H 0.0000 0.0000 'International Tables Vol C Tables 4.2.6.8 and 6.1.1.4'
B B 0.0013 0.0007 'International Tables Vol C Tables 4.2.6.8 and 6.1.1.4'
N N 0.0061 0.0033 'International Tables Vol C Tables 4.2.6.8 and 6.1.1.4'
O O 0.0106 0.0060 'International Tables Vol C Tables 4.2.6.8 and 6.1.1.4'
S S 0.1246 0.1234 'International Tables Vol C Tables 4.2.6.8 and 6.1.1.4'

loop_
_geom_angle_atom_site_label_1
_geom_angle_atom_site_label_2
_geom_angle_atom_site_label_3
_geom_angle
_geom_angle_site_symmetry_1
_geom_angle_site_symmetry_3
_geom_angle_publ_flag
C4 N3 C2 125.8(7) . . ?
C4B N3 C2B 128.2(19) . . ?
C4 N3 H3 117.1 . . ?
C2 N3 H3 117.1 . . ?
C2 C1 C6 114.5(7) . . ?
C2 C1 H1A 108.6 . . ?
C6 C1 H1A 108.6 . . ?
C2 C1 H1B 108.6 . . ?
C6 C1 H1B 108.6 . . ?
H1A C1 H1B 107.6 . . ?
N3 C2 C1 112.7(9) . . ?
N3 C2 H2A 109.0 . . ?
C1 C2 H2A 109.0 . . ?
N3 C2 H2B 109.0 . . ?
C1 C2 H2B 109.0 . . ?
H2A C2 H2B 107.8 . . ?
N3 C4 N7 128.5(8) . . ?
N3 C4 C5 122.8(8) . . ?
N7 C4 C5 108.7(8) . . ?
C6 C5 C4 109.3(11) . . ?
C6 C5 H5A 109.8 . . ?
C4 C5 H5A 109.8 . . ?
C6 C5 H5B 109.8 . . ?
C4 C5 H5B 109.8 . . ?
H5A C5 H5B 108.3 . . ?
C1 C6 C5 114.7(9) . . ?
C1 C6 B18 112.8(6) . . ?
C5 C6 B18 112.8(8) . . ?
C1 C6 H6 105.1 . . ?
C5 C6 H6 105.1 . . ?
B18 C6 H6 105.1 . . ?
O20 B18 O19 112.4(5) . . ?
O20 B18 C6 121.4(6) . . ?
O19 B18 C6 126.1(6) . . ?
B18 O19 C21 108.1(5) . . ?
B18 O20 C24 107.2(5) . . ?
O19 C21 C23 105.6(6) . . ?
O19 C21 C24 102.0(4) . . ?
C23 C21 C24 115.3(7) . . ?
O19 C21 C22 108.0(6) . . ?
C23 C21 C22 112.0(6) . . ?
C24 C21 C22 112.9(6) . . ?
C21 C22 H22A 109.5 . . ?
C21 C22 H22B 109.5 . . ?
H22A C22 H22B 109.5 . . ?
C21 C22 H22C 109.5 . . ?
H22A C22 H22C 109.5 . . ?
H22B C22 H22C 109.5 . . ?
C21 C23 H23A 109.5 . . ?
C21 C23 H23B 109.5 . . ?
H23A C23 H23B 109.5 . . ?
C21 C23 H23C 109.5 . . ?
H23A C23 H23C 109.5 . . ?
H23B C23 H23C 109.5 . . ?
O20 C24 C21 103.6(5) . . ?
O20 C24 C26 105.4(6) . . ?
C21 C24 C26 115.4(6) . . ?
O20 C24 C25 107.3(6) . . ?
C21 C24 C25 115.7(7) . . ?
C26 C24 C25 108.5(7) . . ?
C24 C25 H25A 109.5 . . ?
C24 C25 H25B 109.5 . . ?
H25A C25 H25B 109.5 . . ?
C24 C25 H25C 109.5 . . ?
H25A C25 H25C 109.5 . . ?
H25B C25 H25C 109.5 . . ?
C24 C26 H26A 109.5 . . ?
C24 C26 H26B 109.5 . . ?
H26A C26 H26B 109.5 . . ?
C24 C26 H26C 109.5 . . ?
H26A C26 H26C 109.5 . . ?
H26B C26 H26C 109.5 . . ?
C2B C1B C6B 102.2(17) . . ?
C2B C1B H1BA 111.3 . . ?
C6B C1B H1BA 111.3 . . ?
C2B C1B H1BB 111.3 . . ?
C6B C1B H1BB 111.3 . . ?
H1BA C1B H1BB 109.2 . . ?
N3 C2B C1B 110(3) . . ?
N3 C2B H2BA 109.8 . . ?
C1B C2B H2BA 109.8 . . ?
N3 C2B H2BB 109.8 . . ?
C1B C2B H2BB 109.8 . . ?
H2BA C2B H2BB 108.2 . . ?
N7 C4B C5B 128(2) . . ?
N7 C4B N3 121(2) . . ?
C5B C4B N3 111(2) . . ?
C4B C5B C6B 123(4) . . ?
C4B C5B H5BA 106.5 . . ?
C6B C5B H5BA 106.5 . . ?
C4B C5B H5BB 106.5 . . ?
C6B C5B H5BB 106.5 . . ?
H5BA C5B H5BB 106.5 . . ?
C5B C6B B18B 117(3) . . ?
C5B C6B C1B 92(2) . . ?
B18B C6B C1B 111.8(16) . . ?
C5B C6B H6B 111.7 . . ?
B18B C6B H6B 111.7 . . ?
C1B C6B H6B 111.7 . . ?
O20B B18B O19B 111.1(18) . . ?
O20B B18B C6B 116.8(19) . . ?
O19B B18B C6B 129(2) . . ?
B18B O19B C21B 105.5(15) . . ?
B18B O20B C24B 105.0(17) . . ?
O19B C21B C24B 104.5(13) . . ?
O19B C21B C23B 110.5(18) . . ?
C24B C21B C23B 114.6(19) . . ?
O19B C21B C22B 102.3(19) . . ?
C24B C21B C22B 109.0(18) . . ?
C23B C21B C22B 115(2) . . ?
C21B C22B H22D 109.5 . . ?
C21B C22B H22E 109.5 . . ?
H22D C22B H22E 109.5 . . ?
C21B C22B H22F 109.5 . . ?
H22D C22B H22F 109.5 . . ?
H22E C22B H22F 109.5 . . ?
C21B C23B H23D 109.5 . . ?
C21B C23B H23E 109.5 . . ?
H23D C23B H23E 109.5 . . ?
C21B C23B H23F 109.5 . . ?
H23D C23B H23F 109.5 . . ?
H23E C23B H23F 109.5 . . ?
O20B C24B C21B 102.4(14) . . ?
O20B C24B C26B 109.0(19) . . ?
C21B C24B C26B 112.3(18) . . ?
O20B C24B C25B 110.0(19) . . ?
C21B C24B C25B 117.1(18) . . ?
C26B C24B C25B 105.8(18) . . ?
C24B C25B H25D 109.5 . . ?
C24B C25B H25E 109.5 . . ?
H25D C25B H25E 109.5 . . ?
C24B C25B H25F 109.5 . . ?
H25D C25B H25F 109.5 . . ?
H25E C25B H25F 109.5 . . ?
C24B C26B H26D 109.5 . . ?
C24B C26B H26E 109.5 . . ?
H26D C26B H26E 109.5 . . ?
C24B C26B H26F 109.5 . . ?
H26D C26B H26F 109.5 . . ?
H26E C26B H26F 109.5 . . ?
C4B N7 S8 127.9(11) . . ?
C4 N7 S8 121.9(5) . . ?
O9 S8 O10 116.22(17) . . ?
O9 S8 N7 107.41(17) . . ?
O10 S8 N7 113.70(16) . . ?
O9 S8 C11 106.55(17) . . ?
O10 S8 C11 107.21(17) . . ?
N7 S8 C11 104.94(16) . . ?
C12 C11 C16 119.3(4) . . ?
C12 C11 S8 119.0(3) . . ?
C16 C11 S8 121.6(3) . . ?
C13 C12 C11 120.2(4) . . ?
C13 C12 H12 119.9 . . ?
C11 C12 H12 119.9 . . ?
C12 C13 C14 121.1(3) . . ?
C12 C13 H13 119.4 . . ?
C14 C13 H13 119.4 . . ?
C15 C14 C13 117.2(4) . . ?
C15 C14 C17 121.8(4) . . ?
C13 C14 C17 121.0(4) . . ?
C16 C15 C14 122.4(4) . . ?
C16 C15 H15 118.8 . . ?
C14 C15 H15 118.8 . . ?
C15 C16 C11 119.8(3) . . ?
C15 C16 H16 120.1 . . ?
C11 C16 H16 120.1 . . ?
C14 C17 H17A 109.5 . . ?
C14 C17 H17B 109.5 . . ?
H17A C17 H17B 109.5 . . ?
C14 C17 H17C 109.5 . . ?
H17A C17 H17C 109.5 . . ?
H17B C17 H17C 109.5 . . ?

loop_
_geom_bond_atom_site_label_1
_geom_bond_atom_site_label_2
_geom_bond_distance
_geom_bond_site_symmetry_2
_geom_bond_publ_flag
N3 C4 1.263(10) . ?
N3 C4B 1.417(19) . ?
N3 C2 1.453(13) . ?
N3 C2B 1.46(5) . ?
N3 H3 0.8600 . ?
C1 C2 1.456(14) . ?
C1 C6 1.458(9) . ?
C1 H1A 0.9700 . ?
C1 H1B 0.9700 . ?
C2 H2A 0.9700 . ?
C2 H2B 0.9700 . ?
C4 N7 1.364(9) . ?
C4 C5 1.577(18) . ?
C5 C6 1.558(12) . ?
C5 H5A 0.9700 . ?
C5 H5B 0.9700 . ?
C6 B18 1.578(8) . ?
C6 H6 0.9800 . ?
B18 O20 1.336(7) . ?
B18 O19 1.357(8) . ?
O19 C21 1.456(7) . ?
O20 C24 1.450(6) . ?
C21 C23 1.500(8) . ?
C21 C24 1.510(9) . ?
C21 C22 1.549(8) . ?
C22 H22A 0.9600 . ?
C22 H22B 0.9600 . ?
C22 H22C 0.9600 . ?
C23 H23A 0.9600 . ?
C23 H23B 0.9600 . ?
C23 H23C 0.9600 . ?
C24 C26 1.511(9) . ?
C24 C25 1.533(9) . ?
C25 H25A 0.9600 . ?
C25 H25B 0.9600 . ?
C25 H25C 0.9600 . ?
C26 H26A 0.9600 . ?
C26 H26B 0.9600 . ?
C26 H26C 0.9600 . ?
C1B C2B 1.65(4) . ?
C1B C6B 1.70(2) . ?
C1B H1BA 0.9700 . ?
C1B H1BB 0.9700 . ?
C2B H2BA 0.9700 . ?
C2B H2BB 0.9700 . ?
C4B N7 1.296(19) . ?
C4B C5B 1.36(6) . ?
C5B C6B 1.56(2) . ?
C5B H5BA 0.9700 . ?
C5B H5BB 0.9700 . ?
C6B B18B 1.58(3) . ?
C6B H6B 0.9800 . ?
B18B O20B 1.343(17) . ?
B18B O19B 1.368(18) . ?
O19B C21B 1.463(16) . ?
O20B C24B 1.440(16) . ?
C21B C24B 1.501(17) . ?
C21B C23B 1.509(12) . ?
C21B C22B 1.553(14) . ?
C22B H22D 0.9600 . ?
C22B H22E 0.9600 . ?
C22B H22F 0.9600 . ?
C23B H23D 0.9600 . ?
C23B H23E 0.9600 . ?
C23B H23F 0.9600 . ?
C24B C26B 1.524(14) . ?
C24B C25B 1.538(14) . ?
C25B H25D 0.9600 . ?
C25B H25E 0.9600 . ?
C25B H25F 0.9600 . ?
C26B H26D 0.9600 . ?
C26B H26E 0.9600 . ?
C26B H26F 0.9600 . ?
N7 S8 1.604(3) . ?
S8 O9 1.433(3) . ?
S8 O10 1.452(3) . ?
S8 C11 1.763(4) . ?
C11 C12 1.391(5) . ?
C11 C16 1.392(5) . ?
C12 C13 1.376(6) . ?
C12 H12 0.9300 . ?
C13 C14 1.410(6) . ?
C13 H13 0.9300 . ?
C14 C15 1.383(5) . ?
C14 C17 1.489(6) . ?
C15 C16 1.373(6) . ?
C15 H15 0.9300 . ?
C16 H16 0.9300 . ?
C17 H17A 0.9600 . ?
C17 H17B 0.9600 . ?
C17 H17C 0.9600 . ?

loop_
_geom_torsion_atom_site_label_1
_geom_torsion_atom_site_label_2
_geom_torsion_atom_site_label_3
_geom_torsion_atom_site_label_4
_geom_torsion
_geom_torsion_site_symmetry_1
_geom_torsion_site_symmetry_2
_geom_torsion_site_symmetry_3
_geom_torsion_site_symmetry_4
_geom_torsion_publ_flag
C4 N3 C2 C1 22.5(17) . . . . ?
C6 C1 C2 N3 -45.1(14) . . . . ?
C2 N3 C4 N7 178.1(12) . . . . ?
C2 N3 C4 C5 -6(2) . . . . ?
N3 C4 C5 C6 10(2) . . . . ?
N7 C4 C5 C6 -172.9(10) . . . . ?
C2 C1 C6 C5 52.2(14) . . . . ?
C2 C1 C6 B18 -176.8(9) . . . . ?
C4 C5 C6 C1 -32.8(15) . . . . ?
C4 C5 C6 B18 -163.8(10) . . . . ?
C1 C6 B18 O20 33.6(13) . . . . ?
C5 C6 B18 O20 165.5(11) . . . . ?
C1 C6 B18 O19 -142.3(11) . . . . ?
C5 C6 B18 O19 -10.3(15) . . . . ?
O20 B18 O19 C21 -4.5(12) . . . . ?
C6 B18 O19 C21 171.7(9) . . . . ?
O19 B18 O20 C24 -12.7(12) . . . . ?
C6 B18 O20 C24 170.9(8) . . . . ?
B18 O19 C21 C23 -102.2(9) . . . . ?
B18 O19 C21 C24 18.6(9) . . . . ?
B18 O19 C21 C22 137.8(8) . . . . ?
B18 O20 C24 C21 23.7(10) . . . . ?
B18 O20 C24 C26 -98.0(9) . . . . ?
B18 O20 C24 C25 146.5(9) . . . . ?
O19 C21 C24 O20 -25.1(8) . . . . ?
C23 C21 C24 O20 88.8(7) . . . . ?
C22 C21 C24 O20 -140.7(7) . . . . ?
O19 C21 C24 C26 89.6(7) . . . . ?
C23 C21 C24 C26 -156.5(7) . . . . ?
C22 C21 C24 C26 -26.0(8) . . . . ?
O19 C21 C24 C25 -142.2(7) . . . . ?
C23 C21 C24 C25 -28.3(9) . . . . ?
C22 C21 C24 C25 102.2(8) . . . . ?
C4B N3 C2B C1B -11(3) . . . . ?
C6B C1B C2B N3 51.7(19) . . . . ?
C2B N3 C4B N7 172(2) . . . . ?
C2B N3 C4B C5B -3(5) . . . . ?
N7 C4B C5B C6B 151(4) . . . . ?
N3 C4B C5B C6B -34(6) . . . . ?
C4B C5B C6B B18B -172(4) . . . . ?
C4B C5B C6B C1B 72(4) . . . . ?
C2B C1B C6B C5B -72(3) . . . . ?
C2B C1B C6B B18B 168(2) . . . . ?
C5B C6B B18B O20B -153(3) . . . . ?
C1B C6B B18B O20B -49(4) . . . . ?
C5B C6B B18B O19B 6(5) . . . . ?
C1B C6B B18B O19B 110(4) . . . . ?
O20B B18B O19B C21B -20(4) . . . . ?
C6B B18B O19B C21B -179(3) . . . . ?
O19B B18B O20B C24B 34(4) . . . . ?
C6B B18B O20B C24B -164(2) . . . . ?
B18B O19B C21B C24B -2(3) . . . . ?
B18B O19B C21B C23B -126(3) . . . . ?
B18B O19B C21B C22B 111(3) . . . . ?
B18B O20B C24B C21B -33(3) . . . . ?
B18B O20B C24B C26B -152(3) . . . . ?
B18B O20B C24B C25B 93(3) . . . . ?
O19B C21B C24B O20B 21(2) . . . . ?
C23B C21B C24B O20B 142(2) . . . . ?
C22B C21B C24B O20B -88(2) . . . . ?
O19B C21B C24B C26B 138(2) . . . . ?
C23B C21B C24B C26B -101(2) . . . . ?
C22B C21B C24B C26B 29(3) . . . . ?
O19B C21B C24B C25B -100(2) . . . . ?
C23B C21B C24B C25B 21(3) . . . . ?
C22B C21B C24B C25B 152(2) . . . . ?
C5B C4B N7 S8 178(3) . . . . ?
N3 C4B N7 S8 4(5) . . . . ?
N3 C4 N7 S8 -2(2) . . . . ?
C5 C4 N7 S8 -178.5(8) . . . . ?
C4B N7 S8 O9 -154(2) . . . . ?
C4 N7 S8 O9 -151.1(9) . . . . ?
C4B N7 S8 O10 -24(2) . . . . ?
C4 N7 S8 O10 -21.1(9) . . . . ?
C4B N7 S8 C11 93(2) . . . . ?
C4 N7 S8 C11 95.8(9) . . . . ?
O9 S8 C11 C12 -25.9(3) . . . . ?
O10 S8 C11 C12 -151.0(3) . . . . ?
N7 S8 C11 C12 87.8(3) . . . . ?
O9 S8 C11 C16 153.3(3) . . . . ?
O10 S8 C11 C16 28.2(3) . . . . ?
N7 S8 C11 C16 -93.0(3) . . . . ?
C16 C11 C12 C13 -0.6(5) . . . . ?
S8 C11 C12 C13 178.6(3) . . . . ?
C11 C12 C13 C14 1.4(5) . . . . ?
C12 C13 C14 C15 -1.0(5) . . . . ?
C12 C13 C14 C17 179.3(3) . . . . ?
C13 C14 C15 C16 -0.3(6) . . . . ?
C17 C14 C15 C16 179.4(4) . . . . ?
C14 C15 C16 C11 1.0(6) . . . . ?
C12 C11 C16 C15 -0.6(5) . . . . ?
S8 C11 C16 C15 -179.8(3) . . . . ?

loop_
_cod_changelog_entry_id
_cod_changelog_entry_author
_cod_changelog_entry_date
_cod_changelog_entry_text
1 'Vaitkus, Antanas' 2024-11-16T01:35:26+02:00
;
 Corrected the '_diffrn_source' data item value after consulting the original
 publication.
;
